data_1529767
loop_
_publ_author_name
'Chiragov, M.I.'
'Belov, N.V.'
'Mamedov, H.S.'

_publ_section_title
;
 Crystal structure of canasite Ca5 Na4 K2 (Si12 O30) ((O H), F)4
;
_journal_name_full 'Doklady Akademii Nauk SSSR'
_journal_page_first 672
_journal_page_last 674
_journal_volume 185
_journal_year 1969
_chemical_formula_sum 'Ca5 H4 K2 Na4 O34 Si12'
_chemical_name_systematic 'Ca5 Na4 K2 (Si12 O30) (O H)4'
_space_group_IT_number 8
_symmetry_space_group_name_Hall 'C -2y'
_symmetry_space_group_name_H-M 'C 1 m 1'
_cell_angle_alpha 90
_cell_angle_beta 112
_cell_angle_gamma 90
_cell_formula_units_Z 2
_cell_length_a 18.74
_cell_length_b 7.19
_cell_length_c 12.33
_cell_volume 1540.378
_citation_journal_id_ASTM DANKAS
_cod_data_source_file Chiragov_DANKAS_1969_744.cif
_cod_data_source_block H4Ca5K2Na4O34Si12
_cod_original_formula_sum 'H4 Ca5 K2 Na4 O34 Si12'
_cod_database_code 1529767

loop_
_symmetry_equiv_pos_as_xyz
x,y,z
x,-y,z
x+1/2,y+1/2,z
x+1/2,-y+1/2,z

loop_
_atom_site_label
_atom_site_type_symbol
_atom_site_fract_x
_atom_site_fract_y
_atom_site_fract_z
_atom_site_occupancy
_atom_site_U_iso_or_equiv
Ca1 Ca+2 0.25 0 0 1 0.0
O11 O-2 0.283 0 0.704 1 0.0
Na2 Na+1 0 0.5 0 1 0.0
O15 O-2 0.419 0.184 0.651 1 0.0
O7 O-2 0.433 0.219 0.275 1 0.0
O12 O-2 0.284 0.5 0.717 1 0.0
O24 O-2 0.034 0 0.224 1 0.0
O23 O-2 0.479 0.5 0.762 1 0.0
O3 O-2 0.344 0.249 0.352 1 0.0
Si5 Si+4 0.483 0.289 0.755 1 0.0
O18 O-2 0.035 0.246 0.132 1 0.0
Ca2 Ca+2 0.161 0.244 0.143 1 0.0
O14 O-2 0.188 0.5 0.292 1 0.0
K2 K+1 0.333 0.5 0.477 1 0.0
O6 O-2 0.139 0 0.749 1 0.0
O9 O-2 0.332 0 0.523 1 0.0
Si6 Si+4 0.021 0.205 0.256 1 0.0
Si7 Si+4 0.358 0 0.635 1 0.0
Si3 Si+4 0.293 0 0.37 1 0.0
O8 O-2 0.067 0.288 0.765 1 0.0
O5 O-2 0.364 0.5 0.28 1 0.0
O19 O-2 0.365 0 0.959 1 0.0
Na4 Na+1 0 0.5 0.5 1 0.0
O21 O-2 0.136 0 0.024 1 0.0
O20 O-2 0.378 0.5 0.983 1 0.0
O17 O-2 0.469 0.253 0.862 1 0.0
Si8 Si+4 0.133 0.5 0.363 1 0.0
Si4 Si+4 0.201 0.5 0.637 1 0.0
O10 O-2 0.133 0.5 0.442 1 0.0
Na1 Na+1 0 0 0 1 0.0
K1 K+1 0.154 0 0.496 1 0.0
O16 O-2 0.081 0.347 0.351 1 0.0
Si2 Si+4 0.141 0.186 0.742 1 0.0
O1 O-2 0.289 0.263 0.139 1 0.0
O4 O-2 0.153 0.237 0.635 1 0.0
Si1 Si+4 0.353 0.298 0.241 1 0.0
O13 O-2 0.178 0 0.288 1 0.0
O2 O-2 0.22 0.253 0.876 1 0.0
O22 O-2 0.128 0.5 0.013 1 0.0
Ca3 Ca+2 0.332 0.257 0.825 1 0.0
Na3 Na+1 0.25 0.5 0 1 0.0
